data_4064211
loop_
_publ_author_name
'Kong, Yong'
'Cheng, Man'
'Ren, Hongping'
'Xu, Shansheng'
'Song, Haibin'
'Yang, Min'
'Liu, Binyuan'
'Wang, Baiquan'

_publ_section_title
;
 Synthesis, Structures, and Norbornene Polymerization Behavior of
 Bis(aryloxide-N-heterocyclic carbene) Nickel Complexes
;
_journal_issue 6
_journal_name_full Organometallics
_journal_page_first 1677
_journal_paper_doi 10.1021/om1011825
_journal_volume 30
_journal_year 2011
_chemical_formula_moiety 'C44 H66 Cl4 N4 Ni O2'
_chemical_formula_sum 'C44 H66 Cl4 N4 Ni O2'
_chemical_formula_weight 883.52
_chemical_name_systematic
; 
 ? 
;
_space_group_IT_number 19
_symmetry_cell_setting orthorhombic
_symmetry_space_group_name_Hall 'P 2ac 2ab'
_symmetry_space_group_name_H-M 'P 21 21 21'
_atom_sites_solution_hydrogens geom
_atom_sites_solution_primary direct
_atom_sites_solution_secondary difmap
_audit_creation_method SHELXL-97
_cell_angle_alpha 90.00
_cell_angle_beta 90.00
_cell_angle_gamma 90.00
_cell_formula_units_Z 4
_cell_length_a 12.3845(13)
_cell_length_b 17.0235(18)
_cell_length_c 21.782(2)
_cell_measurement_reflns_used 15175
_cell_measurement_temperature 113(2)
_cell_measurement_theta_max 27.9
_cell_measurement_theta_min 1.5
_cell_volume 4592.2(8)
_computing_cell_refinement 'CrystalClear (Rigaku/MSC Inc., 2005)'
_computing_data_collection 'CrystalClear (Rigaku/MSC Inc., 2005)'
_computing_data_reduction 'CrystalClear (Rigaku/MSC Inc., 2005)'
_computing_publication_material 'CrystalStructure 3.7.0'
_computing_structure_refinement 'SHELXL-97 (Sheldrick, 1997)'
_computing_structure_solution 'SHELXS-97 (Sheldrick, 1990)'
_diffrn_ambient_temperature 113(2)
_diffrn_detector_area_resol_mean 7.31
_diffrn_measured_fraction_theta_full 0.995
_diffrn_measured_fraction_theta_max 0.995
_diffrn_measurement_device_type 'Rigaku Saturn'
_diffrn_measurement_method \w
_diffrn_radiation_monochromator confocal
_diffrn_radiation_source 'rotating anode'
_diffrn_radiation_type MoK\a
_diffrn_radiation_wavelength 0.71070
_diffrn_reflns_av_R_equivalents 0.0369
_diffrn_reflns_av_sigmaI/netI 0.0880
_diffrn_reflns_limit_h_max 16
_diffrn_reflns_limit_h_min -8
_diffrn_reflns_limit_k_max 22
_diffrn_reflns_limit_k_min -22
_diffrn_reflns_limit_l_max 28
_diffrn_reflns_limit_l_min -22
_diffrn_reflns_number 18702
_diffrn_reflns_theta_full 27.49
_diffrn_reflns_theta_max 27.49
_diffrn_reflns_theta_min 3.04
_exptl_absorpt_coefficient_mu 0.694
_exptl_absorpt_correction_T_max 0.8736
_exptl_absorpt_correction_T_min 0.8736
_exptl_absorpt_correction_type numerical
_exptl_absorpt_process_details
; 
    ENTER TEXT OF LETTER 
;
_exptl_crystal_colour yellow
_exptl_crystal_density_diffrn 1.278
_exptl_crystal_density_method 'not measured'
_exptl_crystal_description block
_exptl_crystal_F_000 1880
_exptl_crystal_size_max 0.20
_exptl_crystal_size_mid 0.20
_exptl_crystal_size_min 0.20
_refine_diff_density_max 0.283
_refine_diff_density_min -0.363
_refine_diff_density_rms 0.055
_refine_ls_abs_structure_details 'Flack H D (1983), Acta Cryst. A39, 876-881'
_refine_ls_abs_structure_Flack 0.012(8)
_refine_ls_extinction_method none
_refine_ls_goodness_of_fit_ref 0.930
_refine_ls_hydrogen_treatment constr
_refine_ls_matrix_type full
_refine_ls_number_parameters 524
_refine_ls_number_reflns 10445
_refine_ls_number_restraints 42
_refine_ls_restrained_S_all 0.946
_refine_ls_R_factor_all 0.0460
_refine_ls_R_factor_gt 0.0349
_refine_ls_shift/su_max 0.001
_refine_ls_shift/su_mean 0.000
_refine_ls_structure_factor_coef Fsqd
_refine_ls_weighting_details 'calc w=1/[\s^2^(Fo^2^)+(0.0142P)^2^+0.0000P] where P=(Fo^2^+2Fc^2^)/3'
_refine_ls_weighting_scheme calc
_refine_ls_wR_factor_gt 0.0581
_refine_ls_wR_factor_ref 0.0623
_reflns_number_gt 8269
_reflns_number_total 10445
_reflns_threshold_expression >2sigma(I)
_cod_data_source_file om1011825_si_002.cif
_cod_data_source_block r060429a
_cod_database_code 4064211

loop_
_symmetry_equiv_pos_as_xyz
'x, y, z'
'x+1/2, -y+1/2, -z'
'-x, y+1/2, -z+1/2'
'-x+1/2, -y, z+1/2'

loop_
_atom_site_label
_atom_site_type_symbol
_atom_site_fract_x
_atom_site_fract_y
_atom_site_fract_z
_atom_site_U_iso_or_equiv
_atom_site_adp_type
_atom_site_occupancy
_atom_site_symmetry_multiplicity
_atom_site_calc_flag
_atom_site_refinement_flags
_atom_site_disorder_assembly
_atom_site_disorder_group
Ni1 Ni 0.05897(2) 0.901436(16) 0.215655(12) 0.01229(6) Uani 1 1 d . . .
Cl1 Cl 0.27216(5) 0.12705(4) 0.20108(3) 0.02930(16) Uani 1 1 d . . .
Cl2 Cl 0.46519(5) 0.02990(4) 0.18427(3) 0.03594(17) Uani 1 1 d . . .
O1 O 0.12968(12) 0.80834(9) 0.24421(6) 0.0139(4) Uani 1 1 d . . .
O2 O 0.16027(12) 0.90943(9) 0.15121(6) 0.0151(3) Uani 1 1 d . . .
N1 N -0.03947(15) 0.84189(10) 0.32224(7) 0.0134(4) Uani 1 1 d . . .
N2 N -0.16590(16) 0.86393(11) 0.25613(8) 0.0145(4) Uani 1 1 d . . .
N3 N 0.01405(14) 1.03279(10) 0.14114(8) 0.0127(4) Uani 1 1 d . . .
N4 N 0.00037(15) 1.07001(10) 0.23576(8) 0.0129(4) Uani 1 1 d . . .
C1 C 0.14899(18) 0.81034(12) 0.30482(10) 0.0131(5) Uani 1 1 d . . .
C2 C 0.06595(19) 0.82949(12) 0.34656(10) 0.0137(5) Uani 1 1 d . . .
C3 C 0.08329(19) 0.83622(13) 0.40950(10) 0.0156(5) Uani 1 1 d . . .
H3 H 0.0253 0.8506 0.4357 0.019 Uiso 1 1 calc R . .
C4 C 0.18435(19) 0.82206(13) 0.43411(10) 0.0160(5) Uani 1 1 d . . .
C5 C 0.2654(2) 0.79849(13) 0.39330(10) 0.0168(5) Uani 1 1 d . . .
H5 H 0.3346 0.7868 0.4097 0.020 Uiso 1 1 calc R . .
C6 C 0.25105(19) 0.79111(12) 0.32999(10) 0.0148(5) Uani 1 1 d . . .
C7 C -0.05706(19) 0.87188(12) 0.26520(9) 0.0134(5) Uani 1 1 d . . .
C8 C -0.13513(19) 0.81783(14) 0.34889(11) 0.0187(6) Uani 1 1 d . . .
H8 H -0.1436 0.7958 0.3887 0.022 Uiso 1 1 calc R . .
C9 C -0.21336(19) 0.83129(13) 0.30822(10) 0.0200(6) Uani 1 1 d . . .
H9 H -0.2880 0.8206 0.3137 0.024 Uiso 1 1 calc R . .
C10 C 0.2039(2) 0.83458(14) 0.50289(10) 0.0200(6) Uani 1 1 d . . .
C11 C 0.3216(2) 0.81877(15) 0.52115(10) 0.0253(6) Uani 1 1 d . . .
H11A H 0.3306 0.8282 0.5652 0.030 Uiso 1 1 calc R . .
H11B H 0.3694 0.8539 0.4981 0.030 Uiso 1 1 calc R . .
H11C H 0.3400 0.7641 0.5118 0.030 Uiso 1 1 calc R . .
C12 C 0.1798(2) 0.92057(14) 0.51916(11) 0.0345(7) Uani 1 1 d . . .
H12A H 0.1921 0.9289 0.5631 0.041 Uiso 1 1 calc R . .
H12B H 0.1044 0.9326 0.5092 0.041 Uiso 1 1 calc R . .
H12C H 0.2275 0.9551 0.4955 0.041 Uiso 1 1 calc R . .
C13 C 0.1315(2) 0.78024(16) 0.54004(10) 0.0325(7) Uani 1 1 d . . .
H13A H 0.1437 0.7892 0.5839 0.039 Uiso 1 1 calc R . .
H13B H 0.1484 0.7255 0.5300 0.039 Uiso 1 1 calc R . .
H13C H 0.0557 0.7910 0.5301 0.039 Uiso 1 1 calc R . .
C14 C 0.34313(18) 0.76326(12) 0.28811(10) 0.0155(5) Uani 1 1 d . . .
C15 C 0.3084(2) 0.68756(13) 0.25525(10) 0.0220(6) Uani 1 1 d . . .
H15A H 0.3670 0.6695 0.2285 0.026 Uiso 1 1 calc R . .
H15B H 0.2438 0.6979 0.2305 0.026 Uiso 1 1 calc R . .
H15C H 0.2923 0.6469 0.2858 0.026 Uiso 1 1 calc R . .
C16 C 0.44689(19) 0.74448(14) 0.32391(9) 0.0214(5) Uani 1 1 d . . .
H16A H 0.5028 0.7266 0.2953 0.026 Uiso 1 1 calc R . .
H16B H 0.4321 0.7031 0.3540 0.026 Uiso 1 1 calc R . .
H16C H 0.4719 0.7918 0.3452 0.026 Uiso 1 1 calc R . .
C17 C 0.37060(19) 0.82638(14) 0.24063(10) 0.0213(6) Uani 1 1 d . . .
H17A H 0.4290 0.8076 0.2141 0.026 Uiso 1 1 calc R . .
H17B H 0.3937 0.8744 0.2617 0.026 Uiso 1 1 calc R . .
H17C H 0.3066 0.8377 0.2157 0.026 Uiso 1 1 calc R . .
C18 C -0.22826(18) 0.88447(13) 0.19894(10) 0.0181(5) Uani 1 1 d . . .
C19 C -0.33544(19) 0.83952(15) 0.19936(11) 0.0272(6) Uani 1 1 d . . .
H19A H -0.3210 0.7829 0.1990 0.033 Uiso 1 1 calc R . .
H19B H -0.3776 0.8538 0.1630 0.033 Uiso 1 1 calc R . .
H19C H -0.3762 0.8531 0.2364 0.033 Uiso 1 1 calc R . .
C20 C -0.25121(19) 0.97255(13) 0.19869(11) 0.0230(6) Uani 1 1 d . . .
H20A H -0.2936 0.9864 0.2351 0.028 Uiso 1 1 calc R . .
H20B H -0.2920 0.9863 0.1617 0.028 Uiso 1 1 calc R . .
H20C H -0.1828 1.0015 0.1991 0.028 Uiso 1 1 calc R . .
C21 C -0.16293(19) 0.85889(14) 0.14280(10) 0.0209(6) Uani 1 1 d . . .
H21A H -0.1504 0.8021 0.1446 0.025 Uiso 1 1 calc R . .
H21B H -0.0935 0.8864 0.1425 0.025 Uiso 1 1 calc R . .
H21C H -0.2031 0.8717 0.1054 0.025 Uiso 1 1 calc R . .
C22 C 0.12018(18) 0.92718(12) 0.09607(10) 0.0135(5) Uani 1 1 d . . .
C23 C 0.04358(18) 0.98774(12) 0.08798(9) 0.0127(5) Uani 1 1 d . . .
C24 C 0.00020(18) 1.00702(13) 0.03128(10) 0.0151(5) Uani 1 1 d . . .
H24 H -0.0521 1.0477 0.0285 0.018 Uiso 1 1 calc R . .
C25 C 0.03205(18) 0.96788(13) -0.02101(10) 0.0154(5) Uani 1 1 d . . .
C26 C 0.10865(18) 0.90765(14) -0.01357(9) 0.0177(5) Uani 1 1 d . . .
H26 H 0.1308 0.8796 -0.0491 0.021 Uiso 1 1 calc R . .
C27 C 0.15385(18) 0.88659(13) 0.04219(9) 0.0150(5) Uani 1 1 d . . .
C28 C 0.02045(17) 1.00584(12) 0.19972(10) 0.0129(5) Uani 1 1 d . . .
C29 C -0.01535(17) 1.11176(12) 0.14042(10) 0.0156(5) Uani 1 1 d . . .
H29 H -0.0271 1.1435 0.1052 0.019 Uiso 1 1 calc R . .
C30 C -0.02386(17) 1.13411(13) 0.19936(10) 0.0167(5) Uani 1 1 d . . .
H30 H -0.0431 1.1850 0.2135 0.020 Uiso 1 1 calc R . .
C31 C -0.0123(2) 0.98587(15) -0.08521(11) 0.0230(6) Uani 1 1 d . . .
C32 C -0.0850(2) 0.91828(15) -0.10570(12) 0.0396(8) Uani 1 1 d . . .
H32A H -0.1131 0.9293 -0.1469 0.047 Uiso 1 1 calc R . .
H32B H -0.1452 0.9128 -0.0769 0.047 Uiso 1 1 calc R . .
H32C H -0.0431 0.8694 -0.1065 0.047 Uiso 1 1 calc R . .
C33 C 0.0806(2) 0.99447(16) -0.13148(11) 0.0374(8) Uani 1 1 d . . .
H33A H 0.0510 1.0056 -0.1723 0.045 Uiso 1 1 calc R . .
H33B H 0.1222 0.9455 -0.1329 0.045 Uiso 1 1 calc R . .
H33C H 0.1278 1.0377 -0.1188 0.045 Uiso 1 1 calc R . .
C34 C -0.0762(2) 1.06225(15) -0.08716(11) 0.0381(8) Uani 1 1 d . . .
H34A H -0.1026 1.0713 -0.1290 0.046 Uiso 1 1 calc R . .
H34B H -0.0294 1.1059 -0.0748 0.046 Uiso 1 1 calc R . .
H34C H -0.1376 1.0587 -0.0589 0.046 Uiso 1 1 calc R . .
C35 C 0.2386(2) 0.82046(14) 0.04611(10) 0.0198(6) Uani 1 1 d . . .
C36 C 0.1971(2) 0.75480(13) 0.08898(10) 0.0281(6) Uani 1 1 d . . .
H36A H 0.1286 0.7343 0.0731 0.034 Uiso 1 1 calc R . .
H36B H 0.1860 0.7761 0.1303 0.034 Uiso 1 1 calc R . .
H36C H 0.2504 0.7123 0.0907 0.034 Uiso 1 1 calc R . .
C37 C 0.34571(19) 0.85392(15) 0.06955(11) 0.0275(6) Uani 1 1 d . . .
H37A H 0.3991 0.8116 0.0726 0.033 Uiso 1 1 calc R . .
H37B H 0.3348 0.8775 0.1101 0.033 Uiso 1 1 calc R . .
H37C H 0.3718 0.8941 0.0410 0.033 Uiso 1 1 calc R . .
C38 C 0.2619(2) 0.78225(15) -0.01631(10) 0.0317(7) Uani 1 1 d . . .
H38A H 0.1951 0.7597 -0.0329 0.038 Uiso 1 1 calc R . .
H38B H 0.3158 0.7406 -0.0112 0.038 Uiso 1 1 calc R . .
H38C H 0.2896 0.8220 -0.0448 0.038 Uiso 1 1 calc R . .
C39 C 0.00859(18) 1.07567(12) 0.30480(10) 0.0154(5) Uani 1 1 d . . .
C40 C 0.10439(18) 1.02763(13) 0.32715(9) 0.0186(5) Uani 1 1 d . . .
H40A H 0.1705 1.0467 0.3074 0.022 Uiso 1 1 calc R . .
H40B H 0.0933 0.9722 0.3166 0.022 Uiso 1 1 calc R . .
H40C H 0.1111 1.0330 0.3718 0.022 Uiso 1 1 calc R . .
C41 C -0.09812(19) 1.04879(14) 0.33376(10) 0.0206(6) Uani 1 1 d . . .
H41A H -0.1573 1.0815 0.3183 0.025 Uiso 1 1 calc R . .
H41B H -0.0936 1.0539 0.3785 0.025 Uiso 1 1 calc R . .
H41C H -0.1116 0.9938 0.3230 0.025 Uiso 1 1 calc R . .
C42 C 0.0293(2) 1.16200(13) 0.32174(10) 0.0210(6) Uani 1 1 d . . .
H42A H -0.0313 1.1943 0.3076 0.025 Uiso 1 1 calc R . .
H42B H 0.0960 1.1799 0.3020 0.025 Uiso 1 1 calc R . .
H42C H 0.0364 1.1668 0.3664 0.025 Uiso 1 1 calc R . .
C43 C 0.32703(18) 0.03105(13) 0.20344(12) 0.0242(6) Uani 1 1 d . . .
H43A H 0.3176 0.0092 0.2452 0.029 Uiso 1 1 calc R . .
H43B H 0.2870 -0.0029 0.1744 0.029 Uiso 1 1 calc R . .
Cl3 Cl 0.59136(16) -0.05798(10) 0.03076(8) 0.0464(5) Uani 0.613(4) 1 d PDU A 1
Cl4 Cl 0.6875(4) 0.0961(3) 0.0447(2) 0.0912(15) Uani 0.613(4) 1 d PDU A 1
C44 C 0.6986(4) 0.0042(3) 0.0081(2) 0.0468(15) Uani 0.613(4) 1 d PDU A 1
H44A H 0.7684 -0.0205 0.0190 0.056 Uiso 0.613(4) 1 calc PR A 1
H44B H 0.6968 0.0115 -0.0370 0.056 Uiso 0.613(4) 1 calc PR A 1
Cl3' Cl 0.6577(3) -0.06915(15) 0.01465(12) 0.0575(11) Uani 0.387(4) 1 d PDU A 2
Cl4' Cl 0.6934(4) 0.0949(3) 0.0460(2) 0.0342(11) Uani 0.387(4) 1 d PDU A 2
C44' C 0.5990(7) 0.0237(4) 0.0195(5) 0.075(3) Uani 0.387(4) 1 d PDU A 2
H44C H 0.5367 0.0217 0.0480 0.090 Uiso 0.387(4) 1 calc PR A 2
H44D H 0.5718 0.0394 -0.0214 0.090 Uiso 0.387(4) 1 calc PRU A 2

loop_
_atom_site_aniso_label
_atom_site_aniso_U_11
_atom_site_aniso_U_22
_atom_site_aniso_U_33
_atom_site_aniso_U_23
_atom_site_aniso_U_13
_atom_site_aniso_U_12
Ni1 0.01324(14) 0.01119(13) 0.01244(13) 0.00070(12) 0.00115(13) 0.00076(13)
Cl1 0.0288(4) 0.0234(3) 0.0357(4) 0.0064(3) 0.0071(3) 0.0039(3)
Cl2 0.0210(3) 0.0337(4) 0.0530(4) 0.0026(3) 0.0059(3) 0.0015(3)
O1 0.0165(9) 0.0146(8) 0.0106(8) 0.0012(6) -0.0022(7) 0.0040(7)
O2 0.0161(8) 0.0173(8) 0.0118(8) 0.0016(7) 0.0011(6) 0.0028(8)
N1 0.0140(10) 0.0149(10) 0.0115(9) 0.0019(8) 0.0023(8) -0.0015(9)
N2 0.0150(10) 0.0148(10) 0.0136(10) 0.0011(8) -0.0015(8) -0.0005(9)
N3 0.0156(10) 0.0092(9) 0.0133(10) 0.0015(8) -0.0003(8) 0.0018(8)
N4 0.0137(10) 0.0113(9) 0.0136(10) 0.0018(8) 0.0008(8) 0.0012(8)
C1 0.0197(12) 0.0065(11) 0.0130(12) 0.0004(9) -0.0014(10) -0.0029(10)
C2 0.0166(12) 0.0092(11) 0.0154(11) 0.0031(9) -0.0026(11) -0.0004(10)
C3 0.0199(13) 0.0136(11) 0.0134(11) 0.0011(10) 0.0049(10) -0.0007(10)
C4 0.0230(13) 0.0139(12) 0.0111(12) 0.0031(10) -0.0022(11) -0.0046(11)
C5 0.0191(13) 0.0138(12) 0.0176(13) 0.0021(10) -0.0020(10) -0.0023(11)
C6 0.0161(12) 0.0096(11) 0.0186(12) 0.0004(10) -0.0013(10) -0.0007(10)
C7 0.0178(12) 0.0104(10) 0.0119(10) -0.0011(8) 0.0007(10) 0.0031(11)
C8 0.0198(13) 0.0213(14) 0.0150(12) 0.0050(11) 0.0054(11) -0.0009(11)
C9 0.0168(13) 0.0210(13) 0.0223(13) 0.0014(11) 0.0026(11) -0.0027(11)
C10 0.0252(14) 0.0219(14) 0.0129(12) 0.0026(11) -0.0033(11) -0.0038(12)
C11 0.0296(15) 0.0309(15) 0.0153(13) 0.0008(12) -0.0091(12) -0.0061(13)
C12 0.0522(19) 0.0292(17) 0.0221(14) -0.0091(12) -0.0101(14) 0.0019(15)
C13 0.0354(17) 0.0462(18) 0.0160(13) 0.0027(13) -0.0028(12) -0.0136(15)
C14 0.0168(12) 0.0151(11) 0.0147(12) -0.0013(11) -0.0012(11) 0.0027(10)
C15 0.0260(14) 0.0162(13) 0.0239(14) -0.0042(11) -0.0007(12) 0.0038(12)
C16 0.0197(13) 0.0251(13) 0.0193(12) -0.0008(10) -0.0031(12) 0.0062(12)
C17 0.0179(13) 0.0251(14) 0.0210(13) -0.0013(11) -0.0012(11) 0.0014(11)
C18 0.0157(12) 0.0192(13) 0.0194(12) 0.0058(10) -0.0049(10) -0.0004(10)
C19 0.0179(13) 0.0323(15) 0.0314(15) 0.0072(12) -0.0078(12) -0.0051(12)
C20 0.0206(13) 0.0238(14) 0.0246(14) 0.0034(12) -0.0044(11) 0.0022(11)
C21 0.0247(14) 0.0174(13) 0.0207(13) 0.0004(11) -0.0045(11) 0.0001(11)
C22 0.0147(12) 0.0120(11) 0.0139(12) 0.0024(9) 0.0006(10) -0.0016(10)
C23 0.0138(12) 0.0142(11) 0.0099(11) -0.0012(9) 0.0029(10) -0.0003(10)
C24 0.0152(12) 0.0134(12) 0.0168(12) 0.0045(10) -0.0005(10) -0.0007(10)
C25 0.0180(13) 0.0176(12) 0.0106(11) -0.0001(10) -0.0021(10) -0.0018(10)
C26 0.0224(12) 0.0182(12) 0.0125(11) -0.0034(11) 0.0038(10) -0.0055(11)
C27 0.0170(12) 0.0151(13) 0.0129(11) 0.0011(10) 0.0033(10) -0.0014(10)
C28 0.0116(11) 0.0157(12) 0.0115(11) 0.0017(9) 0.0018(9) -0.0009(10)
C29 0.0177(12) 0.0132(12) 0.0158(12) 0.0031(10) -0.0008(10) 0.0019(10)
C30 0.0164(12) 0.0125(11) 0.0211(13) 0.0009(10) 0.0009(10) 0.0011(10)
C31 0.0292(15) 0.0262(14) 0.0136(12) -0.0020(11) -0.0048(11) 0.0032(12)
C32 0.0465(19) 0.0385(18) 0.0337(16) -0.0069(13) -0.0199(14) -0.0036(15)
C33 0.049(2) 0.0444(18) 0.0185(14) 0.0062(13) 0.0021(13) 0.0067(16)
C34 0.058(2) 0.0371(16) 0.0191(14) 0.0013(12) -0.0153(14) 0.0160(16)
C35 0.0265(14) 0.0182(13) 0.0147(13) 0.0009(10) 0.0058(11) 0.0066(12)
C36 0.0404(17) 0.0178(14) 0.0259(14) -0.0014(12) 0.0043(13) 0.0101(13)
C37 0.0235(14) 0.0340(16) 0.0250(14) 0.0019(12) 0.0042(12) 0.0117(13)
C38 0.0442(18) 0.0292(15) 0.0219(14) -0.0038(12) 0.0077(13) 0.0152(14)
C39 0.0196(12) 0.0136(12) 0.0129(11) -0.0032(10) 0.0002(10) 0.0011(10)
C40 0.0251(13) 0.0185(13) 0.0121(12) -0.0018(10) -0.0018(11) -0.0010(11)
C41 0.0254(14) 0.0208(13) 0.0155(12) -0.0016(10) 0.0033(11) 0.0000(11)
C42 0.0281(15) 0.0176(12) 0.0172(13) -0.0029(10) -0.0004(11) 0.0026(11)
C43 0.0186(13) 0.0217(13) 0.0323(15) 0.0020(12) 0.0011(12) -0.0010(11)
Cl3 0.0295(10) 0.0526(10) 0.0571(9) 0.0094(7) 0.0009(7) -0.0053(7)
Cl4 0.113(3) 0.055(3) 0.105(3) -0.001(3) 0.022(3) 0.011(3)
C44 0.039(3) 0.041(3) 0.060(3) -0.002(3) 0.017(3) -0.013(3)
Cl3' 0.073(3) 0.0550(16) 0.0450(15) 0.0073(12) -0.0166(15) 0.0101(15)
Cl4' 0.049(2) 0.021(2) 0.033(2) 0.003(2) 0.0134(18) 0.002(2)
C44' 0.067(5) 0.064(5) 0.094(5) -0.001(5) -0.004(5) 0.025(5)

loop_
_atom_type_symbol
_atom_type_description
_atom_type_scat_dispersion_real
_atom_type_scat_dispersion_imag
_atom_type_scat_source
C C 0.0033 0.0016 'International Tables Vol C Tables 4.2.6.8 and 6.1.1.4'
H H 0.0000 0.0000 'International Tables Vol C Tables 4.2.6.8 and 6.1.1.4'
N N 0.0061 0.0033 'International Tables Vol C Tables 4.2.6.8 and 6.1.1.4'
Ni Ni 0.3393 1.1124 'International Tables Vol C Tables 4.2.6.8 and 6.1.1.4'
O O 0.0106 0.0060 'International Tables Vol C Tables 4.2.6.8 and 6.1.1.4'
Cl Cl 0.1484 0.1585 'International Tables Vol C Tables 4.2.6.8 and 6.1.1.4'

loop_
_geom_angle_atom_site_label_1
_geom_angle_atom_site_label_2
_geom_angle_atom_site_label_3
_geom_angle
C7 Ni1 C28 99.61(9)
C7 Ni1 O2 164.00(8)
C28 Ni1 O2 87.88(8)
C7 Ni1 O1 86.63(8)
C28 Ni1 O1 164.23(8)
O2 Ni1 O1 89.84(6)
C1 O1 Ni1 112.33(13)
C22 O2 Ni1 116.00(13)
C7 N1 C8 110.95(19)
C7 N1 C2 122.80(19)
C8 N1 C2 125.86(18)
C7 N2 C9 109.72(18)
C7 N2 C18 126.93(19)
C9 N2 C18 123.33(19)
C28 N3 C29 110.60(17)
C28 N3 C23 124.21(18)
C29 N3 C23 124.94(17)
C28 N4 C30 109.93(17)
C28 N4 C39 127.59(17)
C30 N4 C39 122.38(17)
O1 C1 C2 120.7(2)
O1 C1 C6 122.3(2)
C2 C1 C6 117.03(19)
C3 C2 C1 122.8(2)
C3 C2 N1 119.7(2)
C1 C2 N1 117.56(19)
C4 C3 C2 120.5(2)
C4 C3 H3 119.8
C2 C3 H3 119.8
C3 C4 C5 116.9(2)
C3 C4 C10 119.9(2)
C5 C4 C10 123.2(2)
C6 C5 C4 124.2(2)
C6 C5 H5 117.9
C4 C5 H5 117.9
C5 C6 C1 118.4(2)
C5 C6 C14 121.3(2)
C1 C6 C14 120.28(19)
N1 C7 N2 104.61(19)
N1 C7 Ni1 120.38(17)
N2 C7 Ni1 134.54(16)
C9 C8 N1 107.04(19)
C9 C8 H8 126.5
N1 C8 H8 126.5
C8 C9 N2 107.7(2)
C8 C9 H9 126.2
N2 C9 H9 126.2
C13 C10 C4 110.00(19)
C13 C10 C11 108.4(2)
C4 C10 C11 112.3(2)
C13 C10 C12 110.0(2)
C4 C10 C12 109.12(19)
C11 C10 C12 107.0(2)
C10 C11 H11A 109.5
C10 C11 H11B 109.5
H11A C11 H11B 109.5
C10 C11 H11C 109.5
H11A C11 H11C 109.5
H11B C11 H11C 109.5
C10 C12 H12A 109.5
C10 C12 H12B 109.5
H12A C12 H12B 109.5
C10 C12 H12C 109.5
H12A C12 H12C 109.5
H12B C12 H12C 109.5
C10 C13 H13A 109.5
C10 C13 H13B 109.5
H13A C13 H13B 109.5
C10 C13 H13C 109.5
H13A C13 H13C 109.5
H13B C13 H13C 109.5
C17 C14 C6 110.48(18)
C17 C14 C15 109.67(18)
C6 C14 C15 109.16(18)
C17 C14 C16 107.66(18)
C6 C14 C16 112.56(18)
C15 C14 C16 107.21(18)
C14 C15 H15A 109.5
C14 C15 H15B 109.5
H15A C15 H15B 109.5
C14 C15 H15C 109.5
H15A C15 H15C 109.5
H15B C15 H15C 109.5
C14 C16 H16A 109.5
C14 C16 H16B 109.5
H16A C16 H16B 109.5
C14 C16 H16C 109.5
H16A C16 H16C 109.5
H16B C16 H16C 109.5
C14 C17 H17A 109.5
C14 C17 H17B 109.5
H17A C17 H17B 109.5
C14 C17 H17C 109.5
H17A C17 H17C 109.5
H17B C17 H17C 109.5
N2 C18 C20 109.06(18)
N2 C18 C21 108.89(18)
C20 C18 C21 112.05(19)
N2 C18 C19 108.86(18)
C20 C18 C19 109.23(19)
C21 C18 C19 108.70(19)
C18 C19 H19A 109.5
C18 C19 H19B 109.5
H19A C19 H19B 109.5
C18 C19 H19C 109.5
H19A C19 H19C 109.5
H19B C19 H19C 109.5
C18 C20 H20A 109.5
C18 C20 H20B 109.5
H20A C20 H20B 109.5
C18 C20 H20C 109.5
H20A C20 H20C 109.5
H20B C20 H20C 109.5
C18 C21 H21A 109.5
C18 C21 H21B 109.5
H21A C21 H21B 109.5
C18 C21 H21C 109.5
H21A C21 H21C 109.5
H21B C21 H21C 109.5
O2 C22 C23 121.84(19)
O2 C22 C27 121.53(19)
C23 C22 C27 116.62(19)
C24 C23 C22 122.98(19)
C24 C23 N3 119.56(19)
C22 C23 N3 117.40(18)
C25 C24 C23 120.7(2)
C25 C24 H24 119.6
C23 C24 H24 119.6
C24 C25 C26 116.79(19)
C24 C25 C31 123.7(2)
C26 C25 C31 119.50(19)
C27 C26 C25 124.2(2)
C27 C26 H26 117.9
C25 C26 H26 117.9
C26 C27 C22 118.6(2)
C26 C27 C35 120.87(19)
C22 C27 C35 120.53(18)
N3 C28 N4 104.99(17)
N3 C28 Ni1 120.64(16)
N4 C28 Ni1 134.25(16)
C30 C29 N3 106.45(19)
C30 C29 H29 126.8
N3 C29 H29 126.8
C29 C30 N4 107.92(19)
C29 C30 H30 126.0
N4 C30 H30 126.0
C34 C31 C32 109.2(2)
C34 C31 C25 112.47(19)
C32 C31 C25 109.1(2)
C34 C31 C33 106.8(2)
C32 C31 C33 108.7(2)
C25 C31 C33 110.4(2)
C31 C32 H32A 109.5
C31 C32 H32B 109.5
H32A C32 H32B 109.5
C31 C32 H32C 109.5
H32A C32 H32C 109.5
H32B C32 H32C 109.5
C31 C33 H33A 109.5
C31 C33 H33B 109.5
H33A C33 H33B 109.5
C31 C33 H33C 109.5
H33A C33 H33C 109.5
H33B C33 H33C 109.5
C31 C34 H34A 109.5
C31 C34 H34B 109.5
H34A C34 H34B 109.5
C31 C34 H34C 109.5
H34A C34 H34C 109.5
H34B C34 H34C 109.5
C37 C35 C38 106.9(2)
C37 C35 C27 109.68(19)
C38 C35 C27 112.85(19)
C37 C35 C36 110.9(2)
C38 C35 C36 106.93(19)
C27 C35 C36 109.60(19)
C35 C36 H36A 109.5
C35 C36 H36B 109.5
H36A C36 H36B 109.5
C35 C36 H36C 109.5
H36A C36 H36C 109.5
H36B C36 H36C 109.5
C35 C37 H37A 109.5
C35 C37 H37B 109.5
H37A C37 H37B 109.5
C35 C37 H37C 109.5
H37A C37 H37C 109.5
H37B C37 H37C 109.5
C35 C38 H38A 109.5
C35 C38 H38B 109.5
H38A C38 H38B 109.5
C35 C38 H38C 109.5
H38A C38 H38C 109.5
H38B C38 H38C 109.5
N4 C39 C40 109.69(17)
N4 C39 C41 109.41(18)
C40 C39 C41 112.34(18)
N4 C39 C42 108.14(17)
C40 C39 C42 107.89(19)
C41 C39 C42 109.27(19)
C39 C40 H40A 109.5
C39 C40 H40B 109.5
H40A C40 H40B 109.5
C39 C40 H40C 109.5
H40A C40 H40C 109.5
H40B C40 H40C 109.5
C39 C41 H41A 109.5
C39 C41 H41B 109.5
H41A C41 H41B 109.5
C39 C41 H41C 109.5
H41A C41 H41C 109.5
H41B C41 H41C 109.5
C39 C42 H42A 109.5
C39 C42 H42B 109.5
H42A C42 H42B 109.5
C39 C42 H42C 109.5
H42A C42 H42C 109.5
H42B C42 H42C 109.5
Cl2 C43 Cl1 112.09(13)
Cl2 C43 H43A 109.2
Cl1 C43 H43A 109.2
Cl2 C43 H43B 109.2
Cl1 C43 H43B 109.2
H43A C43 H43B 107.9
Cl4 C44 Cl3 110.2(3)
Cl4 C44 H44A 109.6
Cl3 C44 H44A 109.6
Cl4 C44 H44B 109.6
Cl3 C44 H44B 109.6
H44A C44 H44B 108.1
Cl3' C44' Cl4' 111.3(5)
Cl3' C44' H44C 109.4
Cl4' C44' H44C 109.4
Cl3' C44' H44D 109.4
Cl4' C44' H44D 109.4
H44C C44' H44D 108.0

loop_
_geom_bond_atom_site_label_1
_geom_bond_atom_site_label_2
_geom_bond_distance
Ni1 C7 1.866(2)
Ni1 C28 1.873(2)
Ni1 O2 1.8875(14)
Ni1 O1 1.9145(15)
Cl1 C43 1.771(2)
Cl2 C43 1.761(2)
O1 C1 1.342(2)
O2 C22 1.334(2)
N1 C7 1.361(2)
N1 C8 1.381(3)
N1 C2 1.425(3)
N2 C7 1.369(3)
N2 C9 1.393(3)
N2 C18 1.507(3)
N3 C28 1.358(3)
N3 C29 1.393(3)
N3 C23 1.436(3)
N4 C28 1.368(3)
N4 C30 1.382(3)
N4 C39 1.510(3)
C1 C2 1.411(3)
C1 C6 1.416(3)
C2 C3 1.392(3)
C3 C4 1.383(3)
C3 H3 0.9500
C4 C5 1.400(3)
C4 C10 1.532(3)
C5 C6 1.396(3)
C5 H5 0.9500
C6 C14 1.535(3)
C8 C9 1.333(3)
C8 H8 0.9500
C9 H9 0.9500
C10 C13 1.521(3)
C10 C11 1.535(3)
C10 C12 1.535(3)
C11 H11A 0.9800
C11 H11B 0.9800
C11 H11C 0.9800
C12 H12A 0.9800
C12 H12B 0.9800
C12 H12C 0.9800
C13 H13A 0.9800
C13 H13B 0.9800
C13 H13C 0.9800
C14 C17 1.529(3)
C14 C15 1.535(3)
C14 C16 1.537(3)
C15 H15A 0.9800
C15 H15B 0.9800
C15 H15C 0.9800
C16 H16A 0.9800
C16 H16B 0.9800
C16 H16C 0.9800
C17 H17A 0.9800
C17 H17B 0.9800
C17 H17C 0.9800
C18 C20 1.526(3)
C18 C21 1.530(3)
C18 C19 1.532(3)
C19 H19A 0.9800
C19 H19B 0.9800
C19 H19C 0.9800
C20 H20A 0.9800
C20 H20B 0.9800
C20 H20C 0.9800
C21 H21A 0.9800
C21 H21B 0.9800
C21 H21C 0.9800
C22 C23 1.412(3)
C22 C27 1.424(3)
C23 C24 1.386(3)
C24 C25 1.377(3)
C24 H24 0.9500
C25 C26 1.406(3)
C25 C31 1.533(3)
C26 C27 1.385(3)
C26 H26 0.9500
C27 C35 1.542(3)
C29 C30 1.343(3)
C29 H29 0.9500
C30 H30 0.9500
C31 C34 1.523(3)
C31 C32 1.527(3)
C31 C33 1.536(3)
C32 H32A 0.9800
C32 H32B 0.9800
C32 H32C 0.9800
C33 H33A 0.9800
C33 H33B 0.9800
C33 H33C 0.9800
C34 H34A 0.9800
C34 H34B 0.9800
C34 H34C 0.9800
C35 C37 1.531(3)
C35 C38 1.535(3)
C35 C36 1.544(3)
C36 H36A 0.9800
C36 H36B 0.9800
C36 H36C 0.9800
C37 H37A 0.9800
C37 H37B 0.9800
C37 H37C 0.9800
C38 H38A 0.9800
C38 H38B 0.9800
C38 H38C 0.9800
C39 C40 1.521(3)
C39 C41 1.534(3)
C39 C42 1.537(3)
C40 H40A 0.9800
C40 H40B 0.9800
C40 H40C 0.9800
C41 H41A 0.9800
C41 H41B 0.9800
C41 H41C 0.9800
C42 H42A 0.9800
C42 H42B 0.9800
C42 H42C 0.9800
C43 H43A 0.9900
C43 H43B 0.9900
Cl3 C44 1.769(4)
Cl4 C44 1.762(5)
C44 H44A 0.9900
C44 H44B 0.9900
Cl3' C44' 1.743(7)
Cl4' C44' 1.780(8)
C44' H44C 0.9900
C44' H44D 0.9900

loop_
_geom_torsion_atom_site_label_1
_geom_torsion_atom_site_label_2
_geom_torsion_atom_site_label_3
_geom_torsion_atom_site_label_4
_geom_torsion
C7 Ni1 O1 C1 -64.16(15)
C28 Ni1 O1 C1 49.8(4)
O2 Ni1 O1 C1 131.45(15)
C7 Ni1 O2 C22 59.3(3)
C28 Ni1 O2 C22 -59.17(15)
O1 Ni1 O2 C22 136.44(15)
Ni1 O1 C1 C2 50.2(2)
Ni1 O1 C1 C6 -131.92(18)
O1 C1 C2 C3 -176.65(19)
C6 C1 C2 C3 5.4(3)
O1 C1 C2 N1 3.6(3)
C6 C1 C2 N1 -174.37(18)
C7 N1 C2 C3 148.8(2)
C8 N1 C2 C3 -39.0(3)
C7 N1 C2 C1 -31.5(3)
C8 N1 C2 C1 140.8(2)
C1 C2 C3 C4 -1.7(3)
N1 C2 C3 C4 178.0(2)
C2 C3 C4 C5 -2.1(3)
C2 C3 C4 C10 176.3(2)
C3 C4 C5 C6 2.1(3)
C10 C4 C5 C6 -176.1(2)
C4 C5 C6 C1 1.6(3)
C4 C5 C6 C14 -178.7(2)
O1 C1 C6 C5 176.92(19)
C2 C1 C6 C5 -5.2(3)
O1 C1 C6 C14 -2.8(3)
C2 C1 C6 C14 175.13(19)
C8 N1 C7 N2 -1.6(2)
C2 N1 C7 N2 171.60(18)
C8 N1 C7 Ni1 -174.92(15)
C2 N1 C7 Ni1 -1.7(3)
C9 N2 C7 N1 1.6(2)
C18 N2 C7 N1 -176.95(18)
C9 N2 C7 Ni1 173.44(17)
C18 N2 C7 Ni1 -5.1(4)
C28 Ni1 C7 N1 -124.49(17)
O2 Ni1 C7 N1 118.5(3)
O1 Ni1 C7 N1 40.92(17)
C28 Ni1 C7 N2 64.7(2)
O2 Ni1 C7 N2 -52.4(4)
O1 Ni1 C7 N2 -129.9(2)
C7 N1 C8 C9 1.1(3)
C2 N1 C8 C9 -171.9(2)
N1 C8 C9 N2 -0.1(3)
C7 N2 C9 C8 -1.0(3)
C18 N2 C9 C8 177.6(2)
C3 C4 C10 C13 61.3(3)
C5 C4 C10 C13 -120.5(2)
C3 C4 C10 C11 -177.9(2)
C5 C4 C10 C11 0.3(3)
C3 C4 C10 C12 -59.5(3)
C5 C4 C10 C12 118.7(2)
C5 C6 C14 C17 -119.5(2)
C1 C6 C14 C17 60.2(3)
C5 C6 C14 C15 119.8(2)
C1 C6 C14 C15 -60.5(3)
C5 C6 C14 C16 0.9(3)
C1 C6 C14 C16 -179.42(19)
C7 N2 C18 C20 -81.7(3)
C9 N2 C18 C20 100.0(2)
C7 N2 C18 C21 40.9(3)
C9 N2 C18 C21 -137.5(2)
C7 N2 C18 C19 159.2(2)
C9 N2 C18 C19 -19.1(3)
Ni1 O2 C22 C23 45.8(2)
Ni1 O2 C22 C27 -135.14(18)
O2 C22 C23 C24 -179.6(2)
C27 C22 C23 C24 1.3(3)
O2 C22 C23 N3 3.2(3)
C27 C22 C23 N3 -175.96(19)
C28 N3 C23 C24 157.0(2)
C29 N3 C23 C24 -29.2(3)
C28 N3 C23 C22 -25.7(3)
C29 N3 C23 C22 148.1(2)
C22 C23 C24 C25 -1.1(3)
N3 C23 C24 C25 176.1(2)
C23 C24 C25 C26 0.8(3)
C23 C24 C25 C31 180.0(2)
C24 C25 C26 C27 -0.8(3)
C31 C25 C26 C27 -180.0(2)
C25 C26 C27 C22 1.0(3)
C25 C26 C27 C35 -179.2(2)
O2 C22 C27 C26 179.7(2)
C23 C22 C27 C26 -1.2(3)
O2 C22 C27 C35 -0.1(3)
C23 C22 C27 C35 178.98(19)
C29 N3 C28 N4 -3.2(2)
C23 N3 C28 N4 171.41(19)
C29 N3 C28 Ni1 -179.75(15)
C23 N3 C28 Ni1 -5.2(3)
C30 N4 C28 N3 3.3(2)
C39 N4 C28 N3 -173.15(19)
C30 N4 C28 Ni1 179.20(18)
C39 N4 C28 Ni1 2.8(3)
C7 Ni1 C28 N3 -126.47(18)
O2 Ni1 C28 N3 39.31(17)
O1 Ni1 C28 N3 121.2(3)
C7 Ni1 C28 N4 58.1(2)
O2 Ni1 C28 N4 -136.1(2)
O1 Ni1 C28 N4 -54.2(4)
C28 N3 C29 C30 1.9(3)
C23 N3 C29 C30 -172.7(2)
N3 C29 C30 N4 0.2(2)
C28 N4 C30 C29 -2.3(3)
C39 N4 C30 C29 174.41(19)
C24 C25 C31 C34 12.3(3)
C26 C25 C31 C34 -168.5(2)
C24 C25 C31 C32 -109.0(3)
C26 C25 C31 C32 70.1(3)
C24 C25 C31 C33 131.6(2)
C26 C25 C31 C33 -49.3(3)
C26 C27 C35 C37 117.5(2)
C22 C27 C35 C37 -62.6(3)
C26 C27 C35 C38 -1.5(3)
C22 C27 C35 C38 178.3(2)
C26 C27 C35 C36 -120.5(2)
C22 C27 C35 C36 59.3(3)
C28 N4 C39 C40 37.4(3)
C30 N4 C39 C40 -138.7(2)
C28 N4 C39 C41 -86.3(3)
C30 N4 C39 C41 97.7(2)
C28 N4 C39 C42 154.8(2)
C30 N4 C39 C42 -21.3(3)
